data_2103785
loop_
_publ_author_name
'Clemente, Dore Augusto'
'Marzotto, Armando'

_publ_section_title
;
 22 Space-group changes
;
_journal_issue 1
_journal_name_full 'Acta Crystallographica Section B'
_journal_page_first 43
_journal_page_last 50
_journal_paper_doi 10.1107/S0108768102022668
_journal_volume 59
_journal_year 2003
_chemical_formula_sum 'C5 H15 N2 Na O9'
_chemical_formula_weight 270.18
_chemical_name_systematic
;catena-(mu!2$-Aqua)bis(diaqua-(mu!3$-beta-N-oxalyl-L-alpha,beta-diaminopropionic
 acid)-sodium) trihydrate
;
_space_group_IT_number 20
_symmetry_space_group_name_Hall 'C 2c 2'
_symmetry_space_group_name_H-M 'C 2 2 21'
_atom_sites_solution_hydrogens geom
_atom_sites_solution_primary direct
_atom_sites_solution_secondary difmap
_cell_angle_alpha 90.00
_cell_angle_beta 90.00
_cell_angle_gamma 90.00
_cell_formula_units_Z 8
_cell_length_a 9.453(2)
_cell_length_b 17.812(2)
_cell_length_c 13.475(2)
_cell_measurement_temperature 293(2)
_cell_volume 2268.9(6)
_computing_structure_refinement 'SHELXL-97 (Sheldrick, 1997)'
_computing_structure_solution 'SHELXS-97 (Sheldrick, 1990)'
_diffrn_ambient_temperature 293(2)
_diffrn_measured_fraction_theta_full 0.274
_diffrn_measured_fraction_theta_max 0.274
_diffrn_radiation_monochromator graphite
_diffrn_radiation_source 'fine-focus sealed tube'
_diffrn_radiation_type MoK\a
_diffrn_radiation_wavelength 0.71070
_diffrn_reflns_av_R_equivalents 0.0133
_diffrn_reflns_av_sigmaI/netI 0.1091
_diffrn_reflns_limit_h_max 12
_diffrn_reflns_limit_h_min -12
_diffrn_reflns_limit_k_max 36
_diffrn_reflns_limit_k_min -36
_diffrn_reflns_limit_l_max 14
_diffrn_reflns_limit_l_min -14
_diffrn_reflns_number 18110
_diffrn_reflns_theta_full 67.67
_diffrn_reflns_theta_max 67.67
_diffrn_reflns_theta_min 2.29
_exptl_absorpt_coefficient_mu 0.181
_exptl_crystal_density_diffrn 1.582
_exptl_crystal_density_method 'not measured'
_exptl_crystal_F_000 1136
_refine_diff_density_max 0.084
_refine_diff_density_min -0.213
_refine_ls_abs_structure_details 'Flack H D (1983), Acta Cryst. A39, 876-881'
_refine_ls_abs_structure_Flack -0.06(8)
_refine_ls_extinction_method none
_refine_ls_goodness_of_fit_ref 0.246
_refine_ls_hydrogen_treatment mixed
_refine_ls_matrix_type full
_refine_ls_number_parameters 113
_refine_ls_number_reflns 5671
_refine_ls_number_restraints 0
_refine_ls_restrained_S_all 0.246
_refine_ls_R_factor_all 0.0098
_refine_ls_R_factor_gt 0.0093
_refine_ls_shift/su_max 3.198
_refine_ls_shift/su_mean 0.028
_refine_ls_structure_factor_coef Fsqd
_refine_ls_weighting_details 'calc w=1/[\s^2^(Fo^2^)+(0.1000P)^2^+0.0000P] where P=(Fo^2^+2Fc^2^)/3'
_refine_ls_weighting_scheme calc
_refine_ls_wR_factor_gt 0.0365
_refine_ls_wR_factor_ref 0.0565
_reflns_number_gt 4802
_reflns_number_total 5671
_reflns_threshold_expression >2sigma(I)
_cod_data_source_file an0613.cif
_cod_data_source_block yakvip
_cod_database_code 2103785

loop_
_symmetry_equiv_pos_as_xyz
'x, y, z'
'x, -y, -z'
'-x, -y, z+1/2'
'-x, y, -z+1/2'
'x+1/2, y+1/2, z'
'x+1/2, -y+1/2, -z'
'-x+1/2, -y+1/2, z+1/2'
'-x+1/2, y+1/2, -z+1/2'

loop_
_atom_site_label
_atom_site_fract_x
_atom_site_fract_y
_atom_site_fract_z
_atom_site_U_iso_or_equiv
_atom_site_adp_type
_atom_site_calc_flag
_atom_site_refinement_flags
_atom_site_occupancy
_atom_site_type_symbol
Na1 0.46230(2) -0.130200(8) -0.088100(15) 0.02000(3) Uiso d . 1 Na
N1 0.53650(4) -0.379200(17) 0.11550(3) 0.02000(5) Uiso d . 1 N
H13 0.6197(9) -0.3554(5) 0.1107(7) 0.0200(16) Uiso d . 1 H
N2 0.45060(4) -0.338300(16) -0.07680(3) 0.02000(5) Uiso d . 1 N
H1 0.5118(9) -0.2966(5) -0.0634(6) 0.0200(16) Uiso d . 1 H
H2 0.4028(9) -0.3303(4) -0.1389(6) 0.0200(17) Uiso d . 1 H
H3 0.5056(9) -0.3835(4) -0.0806(6) 0.0200(16) Uiso d . 1 H
O1 0.78280(3) -0.449700(15) 0.14750(3) 0.02000(4) Uiso d . 1 O
O2 0.68190(3) -0.559500(15) 0.11080(3) 0.02000(4) Uiso d . 1 O
O3 0.42420(3) -0.491600(15) 0.12270(3) 0.02000(5) Uiso d . 1 O
O4 0.12600(3) -0.279900(15) 0.03880(3) 0.02000(4) Uiso d . 1 O
O5 0.27360(3) -0.220900(14) -0.06470(3) 0.02000(4) Uiso d . 1 O
C1 0.67960(4) -0.490300(18) 0.12760(4) 0.02000(5) Uiso d . 1 C
C2 0.53260(4) -0.453400(19) 0.12160(3) 0.02000(5) Uiso d . 1 C
C3 0.41030(5) -0.333100(19) 0.10470(4) 0.02000(5) Uiso d . 1 C
H7 0.4419(8) -0.2783(5) 0.1174(7) 0.0200(17) Uiso d . 1 H
H8 0.3425(9) -0.3473(5) 0.1533(6) 0.0200(17) Uiso d . 1 H
C4 0.34080(4) -0.339700(19) 0.00240(4) 0.02000(6) Uiso d . 1 C
H9 0.2876(8) -0.3890(4) -0.0064(6) 0.0200(17) Uiso d . 1 H
C5 0.23740(4) -0.27410(2) -0.01060(4) 0.02000(5) Uiso d . 1 C
O11 0.80390(3) -0.181500(15) 0.25850(3) 0.02000(5) Uiso d . 1 O
O12 0.46930(3) -0.088300(15) 0.08200(3) 0.02000(5) Uiso d . 1 O
H16 0.3743(9) -0.0718(4) 0.0807(6) 0.0200(17) Uiso d . 1 H
H17 0.5124(9) -0.0450(4) 0.0945(6) 0.0200(16) Uiso d . 1 H
O14 0.0000 -0.31080(2) 0.2500 0.02000(6) Uiso d S 1 O
O15 0.63510(3) -0.033400(16) -0.14920(3) 0.02000(4) Uiso d . 1 O
H20 0.7289(16) -0.0273(9) -0.1345(12) 0.020(3) Uiso d P 0.50 H
H21 0.6519(17) -0.0227(9) -0.2164(13) 0.020(3) Uiso d P 0.50 H
O18 -0.5000 -0.17990(2) 0.2500 0.02000(6) Uiso d S 1 O

loop_
_atom_type_symbol
_atom_type_description
_atom_type_scat_dispersion_real
_atom_type_scat_dispersion_imag
_atom_type_scat_source
Na Na 0.0362 0.0249 'International Tables Vol C Tables 4.2.6.8 and 6.1.1.4'
O O 0.0106 0.0060 'International Tables Vol C Tables 4.2.6.8 and 6.1.1.4'
N N 0.0061 0.0033 'International Tables Vol C Tables 4.2.6.8 and 6.1.1.4'
C C 0.0033 0.0016 'International Tables Vol C Tables 4.2.6.8 and 6.1.1.4'
H H 0.0000 0.0000 'International Tables Vol C Tables 4.2.6.8 and 6.1.1.4'

loop_
_geom_angle_atom_site_label_1
_geom_angle_atom_site_label_2
_geom_angle_atom_site_label_3
_geom_angle_site_symmetry_1
_geom_angle_site_symmetry_3
_geom_angle
O4 Na1 O1 6_545 6_445 173.443(13)
O4 Na1 O12 6_545 . 85.599(14)
O1 Na1 O12 6_445 . 98.964(14)
O4 Na1 O5 6_545 . 89.633(17)
O1 Na1 O5 6_445 . 85.231(17)
O12 Na1 O5 . . 95.894(13)
O4 Na1 O14 6_545 6_545 82.067(13)
O1 Na1 O14 6_445 6_545 93.523(14)
O12 Na1 O14 . 6_545 167.446(12)
O5 Na1 O14 . 6_545 86.389(13)
O4 Na1 O15 6_545 . 97.675(18)
O1 Na1 O15 6_445 . 86.696(17)
O12 Na1 O15 . . 94.658(14)
O5 Na1 O15 . . 167.593(15)
O14 Na1 O15 6_545 . 84.719(13)
C2 N1 C3 . . 123.11(3)
C1 O1 Na1 . 6_545 147.50(3)
C5 O4 Na1 . 6_445 140.37(3)
C5 O5 Na1 . . 141.77(3)
O1 C1 O2 . . 126.67(4)
O1 C1 C2 . . 118.11(3)
O2 C1 C2 . . 115.22(3)
O3 C2 N1 . . 125.15(4)
O3 C2 C1 . . 121.01(3)
N1 C2 C1 . . 113.84(3)
N1 C3 C4 . . 113.47(3)
N2 C4 C3 . . 110.17(4)
N2 C4 C5 . . 110.47(4)
C3 C4 C5 . . 108.53(3)
O5 C5 O4 . . 127.37(4)
O5 C5 C4 . . 118.18(4)
O4 C5 C4 . . 114.40(4)
Na1 O14 Na1 6_445 7_545 129.146(19)

loop_
_geom_bond_atom_site_label_1
_geom_bond_atom_site_label_2
_geom_bond_site_symmetry_2
_geom_bond_distance
Na1 O4 6_545 2.3238(4)
Na1 O1 6_445 2.3548(4)
Na1 O12 . 2.4114(5)
Na1 O5 . 2.4272(4)
Na1 O14 6_545 2.4476(4)
Na1 O15 . 2.5138(4)
N1 C2 . 1.3247(5)
N1 C3 . 1.4555(6)
N2 C4 . 1.4889(7)
O1 C1 . 1.2436(5)
O1 Na1 6_545 2.3548(4)
O2 C1 . 1.2534(4)
O3 C2 . 1.2301(5)
O4 C5 . 1.2501(5)
O4 Na1 6_445 2.3238(4)
O5 C5 . 1.2436(5)
C1 C2 . 1.5393(6)
C3 C4 . 1.5316(7)
C4 C5 . 1.5334(5)
O14 Na1 6_445 2.4476(4)
O14 Na1 7_545 2.4476(4)
